data_2217059
loop_
_publ_author_name
'Zhang, Jin-Hua'
'Dong, Wen-Liang'
'Ge, Yan-Qing'
'Zhao, Bao-Xiang'

_publ_section_title
;
 1-(2-Hydroxy-5-methoxyphenyl)ethan-1-one
 <i>N</i>-[(<i>E</i>)-1-(2-hydroxy-5-methoxyphenyl)ethylidene]hydrazone
;
_journal_coeditor_code GG2057
_journal_issue 1
_journal_name_full 'Acta Crystallographica Section E'
_journal_page_first o166
_journal_page_last o166
_journal_paper_doi 10.1107/S1600536807064409
_journal_volume 64
_journal_year 2008
_chemical_formula_iupac 'C18 H20 N2 O4'
_chemical_formula_moiety 'C18 H20 N2 O4'
_chemical_formula_sum 'C18 H20 N2 O4'
_chemical_formula_weight 328.36
_chemical_name_systematic
;
1-(2-Hydroxy-5-methoxyphenyl)ethan-1-one
N-[(E)-1-(2-hydroxy-5-methoxyphenyl)ethylidene]hydrazone
;
_space_group_IT_number 14
_symmetry_cell_setting monoclinic
_symmetry_space_group_name_Hall '-P 2ybc'
_symmetry_space_group_name_H-M 'P 1 21/c 1'
_atom_sites_solution_hydrogens geom
_atom_sites_solution_primary direct
_atom_sites_solution_secondary difmap
_audit_creation_method SHELXL-97
_cell_angle_alpha 90.00
_cell_angle_beta 91.243(5)
_cell_angle_gamma 90.00
_cell_formula_units_Z 2
_cell_length_a 8.5545(7)
_cell_length_b 6.4614(4)
_cell_length_c 14.3548(10)
_cell_measurement_reflns_used 1667
_cell_measurement_temperature 296(2)
_cell_measurement_theta_max 27.55
_cell_measurement_theta_min 2.38
_cell_volume 793.26(10)
_computing_cell_refinement 'APEX2 (Bruker, 2005)'
_computing_data_collection 'APEX2 (Bruker, 2005)'
_computing_data_reduction 'APEX2 (Bruker, 2005)'
_computing_molecular_graphics 'SHELXTL (Bruker, 1997)'
_computing_publication_material 'WinGX (Farrugia, 1999)'
_computing_structure_refinement 'SHELXL97 (Sheldrick, 1997)'
_computing_structure_solution 'SIR97 (Altomare <i>et al.</i>,  1999)'
_diffrn_ambient_temperature 296(2)
_diffrn_measured_fraction_theta_full 0.998
_diffrn_measured_fraction_theta_max 0.998
_diffrn_measurement_device_type 'Bruker APEXII CCD area-detector diffractometer'
_diffrn_measurement_method '\f and \w scans'
_diffrn_radiation_monochromator graphite
_diffrn_radiation_source 'fine-focus sealed tube'
_diffrn_radiation_type MoK\a
_diffrn_radiation_wavelength 0.71073
_diffrn_reflns_av_R_equivalents 0.0234
_diffrn_reflns_av_sigmaI/netI 0.0219
_diffrn_reflns_limit_h_max 9
_diffrn_reflns_limit_h_min -11
_diffrn_reflns_limit_k_max 8
_diffrn_reflns_limit_k_min -8
_diffrn_reflns_limit_l_max 18
_diffrn_reflns_limit_l_min -18
_diffrn_reflns_number 7584
_diffrn_reflns_theta_full 27.60
_diffrn_reflns_theta_max 27.60
_diffrn_reflns_theta_min 2.38
_diffrn_standards_number 0
_exptl_absorpt_coefficient_mu 0.098
_exptl_absorpt_correction_T_max 0.9946
_exptl_absorpt_correction_T_min 0.9632
_exptl_absorpt_correction_type multi-scan
_exptl_absorpt_process_details '(APEX2; Bruker, 2005)'
_exptl_crystal_colour orange-yellow
_exptl_crystal_density_diffrn 1.375
_exptl_crystal_density_method 'not measured'
_exptl_crystal_description plate
_exptl_crystal_F_000 348
_exptl_crystal_size_max 0.39
_exptl_crystal_size_mid 0.23
_exptl_crystal_size_min 0.06
_refine_diff_density_max 0.31
_refine_diff_density_min -0.25
_refine_ls_extinction_method none
_refine_ls_goodness_of_fit_ref 1.047
_refine_ls_hydrogen_treatment constr
_refine_ls_matrix_type full
_refine_ls_number_parameters 112
_refine_ls_number_reflns 1837
_refine_ls_number_restraints 0
_refine_ls_restrained_S_all 1.047
_refine_ls_R_factor_all 0.0701
_refine_ls_R_factor_gt 0.0473
_refine_ls_shift/su_max 0.001
_refine_ls_shift/su_mean 0.000
_refine_ls_structure_factor_coef Fsqd
_refine_ls_weighting_details 'w=1/[\s^2^(Fo^2^)+(0.1017P)^2^+0.1301P] where P=(Fo^2^+2Fc^2^)/3'
_refine_ls_weighting_scheme calc
_refine_ls_wR_factor_gt 0.1474
_refine_ls_wR_factor_ref 0.1779
_reflns_number_gt 1306
_reflns_number_total 1837
_reflns_threshold_expression I>2\s(I)
_cod_data_source_file gg2057.cif
_cod_data_source_block I
_cod_depositor_comments
;
The following automatic conversions were performed:
'_symmetry_cell_setting' value 'Monoclinic' changed to 'monoclinic'
according to '/home/saulius/struct/CIF-dictionaries/cif_core.dic'
dictionary named 'cif_core.dic' version 2.4.1 from 2010-06-29.

Automatic conversion script
Id: cif_fix_enum 1527 2010-12-29 10:47:43Z saulius 

The following automatic conversions were performed:

'_symmetry_cell_setting' value 'Monoclinic' changed to 'monoclinic'
according to /home/saulius/struct/CIF-dictionaries/cif_core.dic
dictionary named 'cif_core.dic' version 2.4.1 from 2010-06-29.

Automatic conversion script
Id: cif_fix_values 1715 2011-07-08 13:25:40Z adriana 
;
_cod_original_sg_symbol_H-M 'P 21/c  '
_cod_database_code 2217059
_cod_database_fobs_code 2217059

loop_
_symmetry_equiv_pos_as_xyz
'x, y, z'
'-x, y+1/2, -z+1/2'
'-x, -y, -z'
'x, -y-1/2, z-1/2'

loop_
_atom_site_type_symbol
_atom_site_label
_atom_site_fract_x
_atom_site_fract_y
_atom_site_fract_z
_atom_site_U_iso_or_equiv
_atom_site_adp_type
_atom_site_calc_flag
_atom_site_refinement_flags
_atom_site_occupancy
C C1 0.0145(3) 0.1588(3) 0.15985(12) 0.0546(5) Uani d . 1
H H1A -0.0618 0.0500 0.1561 0.082 Uiso calc R 1
H H1B -0.0328 0.2815 0.1842 0.082 Uiso calc R 1
H H1C 0.0996 0.1168 0.2003 0.082 Uiso calc R 1
C C2 0.0749(2) 0.2025(2) 0.06448(11) 0.0371(4) Uani d . 1
C C3 0.17276(19) 0.3862(2) 0.04965(11) 0.0356(4) Uani d . 1
C C4 0.2295(2) 0.4376(3) -0.03962(11) 0.0413(4) Uani d . 1
C C5 0.3199(2) 0.6135(3) -0.05005(13) 0.0528(5) Uani d . 1
H H5 0.3562 0.6473 -0.1087 0.063 Uiso calc R 1
C C6 0.3574(2) 0.7398(3) 0.02449(13) 0.0500(5) Uani d . 1
H H6 0.4185 0.8570 0.0159 0.060 Uiso calc R 1
C C7 0.3037(2) 0.6916(3) 0.11227(12) 0.0417(4) Uani d . 1
C C8 0.2134(2) 0.5179(3) 0.12370(11) 0.0398(4) Uani d . 1
H H8 0.1779 0.4868 0.1829 0.048 Uiso calc R 1
C C9 0.4389(3) 0.9765(3) 0.18430(16) 0.0620(6) Uani d . 1
H H9A 0.5389 0.9266 0.1650 0.093 Uiso calc R 1
H H9B 0.4503 1.0430 0.2439 0.093 Uiso calc R 1
H H9C 0.3989 1.0740 0.1393 0.093 Uiso calc R 1
N N1 0.04606(16) 0.0865(2) -0.00768(9) 0.0394(4) Uani d . 1
O O1 0.19804(19) 0.3216(2) -0.11624(9) 0.0595(5) Uani d . 1
H H1 0.1487 0.2184 -0.1014 0.089 Uiso calc R 1
O O2 0.33331(18) 0.8075(2) 0.19129(9) 0.0572(4) Uani d . 1

loop_
_atom_site_aniso_label
_atom_site_aniso_U_11
_atom_site_aniso_U_22
_atom_site_aniso_U_33
_atom_site_aniso_U_12
_atom_site_aniso_U_13
_atom_site_aniso_U_23
C1 0.0789(14) 0.0512(10) 0.0339(9) -0.0200(9) 0.0095(9) 0.0003(8)
C2 0.0445(10) 0.0346(8) 0.0322(8) -0.0006(6) 0.0023(7) 0.0020(6)
C3 0.0387(9) 0.0346(8) 0.0334(8) 0.0006(6) 0.0017(6) 0.0019(6)
C4 0.0461(10) 0.0440(9) 0.0340(9) -0.0039(7) 0.0047(7) -0.0005(7)
C5 0.0597(12) 0.0576(12) 0.0415(10) -0.0159(9) 0.0113(8) 0.0027(8)
C6 0.0524(12) 0.0466(10) 0.0514(11) -0.0145(8) 0.0065(9) 0.0038(8)
C7 0.0463(10) 0.0363(8) 0.0423(9) -0.0012(7) -0.0017(7) -0.0014(7)
C8 0.0487(10) 0.0379(8) 0.0330(8) -0.0020(7) 0.0031(7) 0.0005(7)
C9 0.0744(14) 0.0471(11) 0.0641(13) -0.0195(10) -0.0072(11) -0.0069(9)
N1 0.0482(9) 0.0351(7) 0.0351(7) -0.0052(6) 0.0049(6) -0.0007(6)
O1 0.0799(11) 0.0644(9) 0.0348(7) -0.0262(7) 0.0129(6) -0.0073(6)
O2 0.0758(10) 0.0464(7) 0.0494(8) -0.0202(6) 0.0028(7) -0.0088(6)

loop_
_atom_type_symbol
_atom_type_description
_atom_type_scat_dispersion_real
_atom_type_scat_dispersion_imag
_atom_type_scat_source
C C 0.0033 0.0016 'International Tables Vol C Tables 4.2.6.8 and 6.1.1.4'
H H 0.0000 0.0000 'International Tables Vol C Tables 4.2.6.8 and 6.1.1.4'
N N 0.0061 0.0033 'International Tables Vol C Tables 4.2.6.8 and 6.1.1.4'
O O 0.0106 0.0060 'International Tables Vol C Tables 4.2.6.8 and 6.1.1.4'

loop_
_geom_angle_atom_site_label_1
_geom_angle_atom_site_label_2
_geom_angle_atom_site_label_3
_geom_angle_site_symmetry_3
_geom_angle
C2 C1 H1A . 109.5
C2 C1 H1B . 109.5
H1A C1 H1B . 109.5
C2 C1 H1C . 109.5
H1A C1 H1C . 109.5
H1B C1 H1C . 109.5
N1 C2 C3 . 116.73(14)
N1 C2 C1 . 123.78(15)
C3 C2 C1 . 119.50(15)
C8 C3 C4 . 117.32(15)
C8 C3 C2 . 120.91(15)
C4 C3 C2 . 121.77(15)
O1 C4 C5 . 117.95(15)
O1 C4 C3 . 122.54(15)
C5 C4 C3 . 119.51(16)
C6 C5 C4 . 121.54(17)
C6 C5 H5 . 119.2
C4 C5 H5 . 119.2
C5 C6 C7 . 119.81(16)
C5 C6 H6 . 120.1
C7 C6 H6 . 120.1
C8 C7 O2 . 116.04(15)
C8 C7 C6 . 119.35(16)
O2 C7 C6 . 124.61(16)
C7 C8 C3 . 122.47(16)
C7 C8 H8 . 118.8
C3 C8 H8 . 118.8
O2 C9 H9A . 109.5
O2 C9 H9B . 109.5
H9A C9 H9B . 109.5
O2 C9 H9C . 109.5
H9A C9 H9C . 109.5
H9B C9 H9C . 109.5
C2 N1 N1 3 115.92(16)
C4 O1 H1 . 109.5
C7 O2 C9 . 117.68(16)

loop_
_geom_bond_atom_site_label_1
_geom_bond_atom_site_label_2
_geom_bond_site_symmetry_2
_geom_bond_distance
C1 C2 . 1.501(2)
C1 H1A . 0.9600
C1 H1B . 0.9600
C1 H1C . 0.9600
C2 N1 . 1.298(2)
C2 C3 . 1.471(2)
C3 C8 . 1.400(2)
C3 C4 . 1.420(2)
C4 O1 . 1.353(2)
C4 C5 . 1.385(2)
C5 C6 . 1.378(3)
C5 H5 . 0.9300
C6 C7 . 1.386(3)
C6 H6 . 0.9300
C7 C8 . 1.374(2)
C7 O2 . 1.378(2)
C8 H8 . 0.9300
C9 O2 . 1.422(2)
C9 H9A . 0.9600
C9 H9B . 0.9600
C9 H9C . 0.9600
N1 N1 3 1.388(3)
O1 H1 . 0.8200

loop_
_geom_hbond_atom_site_label_D
_geom_hbond_atom_site_label_H
_geom_hbond_atom_site_label_A
_geom_hbond_distance_DH
_geom_hbond_distance_HA
_geom_hbond_distance_DA
_geom_hbond_angle_DHA
O1 H1 N1 0.82 1.83 2.5523(18) 146

loop_
_geom_torsion_atom_site_label_1
_geom_torsion_atom_site_label_2
_geom_torsion_atom_site_label_3
_geom_torsion_atom_site_label_4
_geom_torsion_site_symmetry_4
_geom_torsion
N1 C2 C3 C8 . -178.44(15)
C1 C2 C3 C8 . 1.5(3)
N1 C2 C3 C4 . 1.7(2)
C1 C2 C3 C4 . -178.35(17)
C8 C3 C4 O1 . 179.88(15)
C2 C3 C4 O1 . -0.2(3)
C8 C3 C4 C5 . -0.6(3)
C2 C3 C4 C5 . 179.33(16)
O1 C4 C5 C6 . -179.92(18)
C3 C4 C5 C6 . 0.5(3)
C4 C5 C6 C7 . -0.2(3)
C5 C6 C7 C8 . 0.0(3)
C5 C6 C7 O2 . -179.58(17)
O2 C7 C8 C3 . 179.54(15)
C6 C7 C8 C3 . 0.0(3)
C4 C3 C8 C7 . 0.3(3)
C2 C3 C8 C7 . -179.56(15)
C3 C2 N1 N1 3 179.83(16)
C1 C2 N1 N1 3 -0.2(3)
C8 C7 O2 C9 . 173.87(16)
C6 C7 O2 C9 . -6.6(3)
